data_7703307
loop_
_publ_author_name
'Sun, Puhua'
'Yang, Dawei'
'Li, Ying'
'Wang, Baomin'
'Qu, Jingping'

_publ_section_title
;
 A bioinspired thiolate-bridged dinickel complex with a pendant amine:
 synthesis, structure and electrocatalytic properties.
;
_journal_issue 7
_journal_name_full 'Dalton transactions (Cambridge, England : 2003)'
_journal_page_first 2151
_journal_page_last 2158
_journal_paper_doi 10.1039/c9dt04493k
_journal_volume 49
_journal_year 2020
_chemical_formula_sum 'C64 H65 Cl4 F12 N Ni2 P6 S2'
_chemical_formula_weight 1585.33
_space_group_IT_number 14
_space_group_name_Hall '-P 2yn'
_space_group_name_H-M_alt 'P 1 21/n 1'
_symmetry_cell_setting Monoclinic'
_symmetry_space_group_name_H-M 'P 1 21/n 1'
_atom_sites_solution_hydrogens geom
_atom_sites_solution_primary direct
_atom_sites_solution_secondary difmap
_audit_creation_method SHELXL-97
_audit_update_record
;
2019-02-27 deposited with the CCDC.	2020-01-16 downloaded from the CCDC.
;
_cell_angle_alpha 90.00
_cell_angle_beta 97.5201(11)
_cell_angle_gamma 90.00
_cell_formula_units_Z 4
_cell_length_a 13.2896(7)
_cell_length_b 35.8764(18)
_cell_length_c 14.5814(7)
_cell_measurement_reflns_used 940
_cell_measurement_temperature 173(2)
_cell_measurement_theta_max 20.48
_cell_measurement_theta_min 2.5
_cell_volume 6892.4(6)
_computing_cell_refinement 'Bruker SAINT'
_computing_data_collection 'Bruker APEX2'
_computing_data_reduction 'Bruker SAINT'
_computing_molecular_graphics 'Bruker SHELXTL'
_computing_publication_material 'Bruker SHELXTL'
_computing_structure_refinement 'SHELXL-2014 (Sheldrick 2014)'
_computing_structure_solution 'SHELXS-97 (Sheldrick 2008)'
_diffrn_ambient_temperature 173(2)
_diffrn_measured_fraction_theta_full 0.999
_diffrn_measured_fraction_theta_max 0.999
_diffrn_measurement_device_type 'Bruker APEX-II CCD'
_diffrn_measurement_method '\f and \w scans'
_diffrn_radiation_type MoK\a
_diffrn_radiation_wavelength 0.71073
_diffrn_reflns_av_R_equivalents 0.0554
_diffrn_reflns_av_sigmaI/netI 0.0329
_diffrn_reflns_limit_h_max 15
_diffrn_reflns_limit_h_min -15
_diffrn_reflns_limit_k_max 42
_diffrn_reflns_limit_k_min -42
_diffrn_reflns_limit_l_max 17
_diffrn_reflns_limit_l_min -17
_diffrn_reflns_number 96297
_diffrn_reflns_theta_full 25.00
_diffrn_reflns_theta_max 25.00
_diffrn_reflns_theta_min 2.03
_diffrn_standards_number 0
_exptl_absorpt_coefficient_mu 0.974
_exptl_absorpt_correction_T_max 0.7927
_exptl_absorpt_correction_T_min 0.7587
_exptl_absorpt_correction_type empirical
_exptl_absorpt_process_details SADABS
_exptl_crystal_colour red
_exptl_crystal_density_diffrn 1.528
_exptl_crystal_density_method 'not measured'
_exptl_crystal_description block
_exptl_crystal_F_000 3240
_exptl_crystal_size_max 0.30
_exptl_crystal_size_mid 0.28
_exptl_crystal_size_min 0.25
_refine_diff_density_max 0.953
_refine_diff_density_min -0.618
_refine_diff_density_rms 0.070
_refine_ls_extinction_method none
_refine_ls_goodness_of_fit_ref 1.030
_refine_ls_hydrogen_treatment mixed
_refine_ls_matrix_type full
_refine_ls_number_parameters 929
_refine_ls_number_reflns 12126
_refine_ls_number_restraints 132
_refine_ls_restrained_S_all 1.054
_refine_ls_R_factor_all 0.0604
_refine_ls_R_factor_gt 0.0461
_refine_ls_shift/su_max 0.010
_refine_ls_shift/su_mean 0.000
_refine_ls_structure_factor_coef Fsqd
_refine_ls_weighting_details 'calc w=1/[\s^2^(Fo^2^)+(0.0440P)^2^+15.4330P] where P=(Fo^2^+2Fc^2^)/3'
_refine_ls_weighting_scheme calc
_refine_ls_wR_factor_gt 0.1065
_refine_ls_wR_factor_ref 0.1118
_reflns_number_gt 10037
_reflns_number_total 12126
_reflns_threshold_expression >2sigma(I)
_cod_data_source_file c9dt04493k2.cif
_cod_data_source_block 1
_cod_depositor_comments 'Adding full bibliography for 7703306--7703309.cif.'
_cod_original_sg_symbol_H-M P2(1)/n
_cod_database_code 7703307

loop_
_symmetry_equiv_pos_as_xyz
'x, y, z'
'-x+1/2, y+1/2, -z+1/2'
'-x, -y, -z'
'x-1/2, -y-1/2, z-1/2'

loop_
_atom_site_label
_atom_site_type_symbol
_atom_site_fract_x
_atom_site_fract_y
_atom_site_fract_z
_atom_site_U_iso_or_equiv
_atom_site_adp_type
_atom_site_occupancy
_atom_site_symmetry_multiplicity
_atom_site_calc_flag
_atom_site_refinement_flags
_atom_site_disorder_assembly
_atom_site_disorder_group
N1 N 0.5713(2) 0.45333(7) 1.14540(18) 0.0211(6) Uani 1 1 d . . .
Ni1 Ni 0.68293(3) 0.398827(11) 1.18409(3) 0.01852(11) Uani 1 1 d . . .
Ni2 Ni 0.49625(3) 0.366053(11) 1.27737(3) 0.01735(10) Uani 1 1 d . . .
S1 S 0.63009(6) 0.40219(2) 1.32201(5) 0.01983(17) Uani 1 1 d . . .
S2 S 0.53713(6) 0.36867(2) 1.13343(5) 0.01836(17) Uani 1 1 d . . .
P1 P 0.75598(7) 0.38364(2) 1.06431(6) 0.02239(19) Uani 1 1 d . . .
P2 P 0.83522(7) 0.41141(3) 1.25040(6) 0.0280(2) Uani 1 1 d . . .
P3 P 0.36020(6) 0.33262(2) 1.24167(6) 0.02058(19) Uani 1 1 d . . .
P4 P 0.47140(7) 0.35705(2) 1.42105(6) 0.02083(19) Uani 1 1 d . . .
P5 P 0.25130(8) 0.33950(3) 0.68609(7) 0.0321(2) Uani 1 1 d . . .
P6 P 0.21609(9) 0.46798(4) 1.26154(10) 0.0530(3) Uani 1 1 d . . .
C8 C 0.5073(3) 0.44093(9) 1.0592(2) 0.0245(7) Uani 1 1 d . . .
H8A H 0.5505 0.4391 1.0089 0.029 Uiso 1 1 calc R . .
H8B H 0.4549 0.4601 1.0410 0.029 Uiso 1 1 calc R . .
C9 C 0.8000(3) 0.33572(10) 1.0699(2) 0.0312(8) Uani 1 1 d . . .
C11 C 0.6125(3) 0.36057(10) 0.9211(2) 0.0311(8) Uani 1 1 d . . .
H11A H 0.6052 0.3396 0.9594 0.037 Uiso 1 1 calc R . .
C12 C 0.4553(2) 0.40373(9) 1.0685(2) 0.0236(7) Uani 1 1 d . . .
H12A H 0.4320 0.3939 1.0059 0.028 Uiso 1 1 calc R . .
H12B H 0.3945 0.4077 1.1000 0.028 Uiso 1 1 calc R . .
C14 C 0.5099(3) 0.45537(9) 1.2222(2) 0.0248(7) Uani 1 1 d . . .
H14A H 0.4550 0.4366 1.2125 0.030 Uiso 1 1 calc R . .
H14B H 0.4779 0.4803 1.2224 0.030 Uiso 1 1 calc R . .
C17 C 0.5575(3) 0.32272(9) 1.4785(2) 0.0250(7) Uani 1 1 d . . .
C18 C 0.2831(3) 0.33909(9) 1.1313(2) 0.0236(7) Uani 1 1 d . . .
C20 C 0.5724(3) 0.44866(9) 1.3149(2) 0.0251(7) Uani 1 1 d . . .
H20A H 0.5286 0.4514 1.3644 0.030 Uiso 1 1 calc R . .
H20B H 0.6266 0.4677 1.3252 0.030 Uiso 1 1 calc R . .
C21 C 0.5840(3) 0.40906(9) 1.5301(2) 0.0266(8) Uani 1 1 d . . .
H21A H 0.6400 0.3931 1.5248 0.032 Uiso 1 1 calc R . .
C22 C 0.4864(3) 0.39806(9) 1.4929(2) 0.0237(7) Uani 1 1 d . . .
C23 C 0.8498(3) 0.45603(11) 1.3104(3) 0.0351(9) Uani 1 1 d . . .
C24 C 0.1996(3) 0.36256(11) 1.1211(3) 0.0367(9) Uani 1 1 d . . .
H24A H 0.1797 0.3749 1.1735 0.044 Uiso 1 1 calc R . .
C25 C 0.5995(3) 0.44306(10) 1.5746(2) 0.0335(9) Uani 1 1 d . . .
H25A H 0.6661 0.4508 1.5987 0.040 Uiso 1 1 calc R . .
C26 C 0.3913(3) 0.28315(9) 1.2452(2) 0.0271(8) Uani 1 1 d . . .
C27 C 0.3120(3) 0.32218(10) 1.0532(2) 0.0331(9) Uani 1 1 d . . .
H27A H 0.3698 0.3064 1.0591 0.040 Uiso 1 1 calc R . .
C28 C 0.8910(3) 0.37898(11) 1.3393(3) 0.0344(9) Uani 1 1 d . . .
C29 C 0.6033(3) 0.29719(11) 1.4258(3) 0.0366(9) Uani 1 1 d . . .
H29A H 0.5952 0.2994 1.3603 0.044 Uiso 1 1 calc R . .
C30 C 0.5172(4) 0.46558(11) 1.5837(3) 0.0404(10) Uani 1 1 d . . .
H30A H 0.5275 0.4889 1.6145 0.049 Uiso 1 1 calc R . .
C31 C 0.6843(3) 0.48906(10) 1.0585(3) 0.0294(8) Uani 1 1 d . . .
H31A H 0.6879 0.4678 1.0201 0.035 Uiso 1 1 calc R . .
C32 C 0.6863(3) 0.38723(10) 0.9489(2) 0.0265(8) Uani 1 1 d . . .
C33 C 0.1731(3) 0.35075(12) 0.9578(3) 0.0431(10) Uani 1 1 d . . .
H33A H 0.1347 0.3544 0.8988 0.052 Uiso 1 1 calc R . .
C34 C 0.6254(3) 0.48751(9) 1.1300(2) 0.0257(8) Uani 1 1 d . . .
C35 C 0.6985(3) 0.41711(11) 0.8905(3) 0.0342(9) Uani 1 1 d . . .
H35A H 0.7505 0.4350 0.9072 0.041 Uiso 1 1 calc R . .
C36 C 0.4041(3) 0.42105(10) 1.5028(2) 0.0328(9) Uani 1 1 d . . .
H36A H 0.3373 0.4137 1.4783 0.039 Uiso 1 1 calc R . .
C38 C 0.4206(4) 0.45479(11) 1.5489(3) 0.0440(11) Uani 1 1 d . . .
H38A H 0.3647 0.4705 1.5565 0.053 Uiso 1 1 calc R . .
C39 C 0.5712(3) 0.31930(11) 1.5743(3) 0.0352(9) Uani 1 1 d . . .
H39A H 0.5396 0.3365 1.6111 0.042 Uiso 1 1 calc R . .
C40 C 0.4765(3) 0.27161(11) 1.2074(3) 0.0394(10) Uani 1 1 d . . .
H40A H 0.5172 0.2895 1.1815 0.047 Uiso 1 1 calc R . .
C41 C 0.2576(3) 0.32801(11) 0.9671(3) 0.0393(10) Uani 1 1 d . . .
H41A H 0.2783 0.3164 0.9142 0.047 Uiso 1 1 calc R . .
C42 C 0.8389(3) 0.34864(11) 1.3678(3) 0.0420(10) Uani 1 1 d . . .
H42A H 0.7724 0.3432 1.3387 0.050 Uiso 1 1 calc R . .
C43 C 0.5500(3) 0.36442(12) 0.8383(3) 0.0410(10) Uani 1 1 d . . .
H43A H 0.4997 0.3461 0.8198 0.049 Uiso 1 1 calc R . .
C44 C 0.7376(3) 0.52066(11) 1.0419(3) 0.0394(10) Uani 1 1 d . . .
H44A H 0.7777 0.5210 0.9925 0.047 Uiso 1 1 calc R . .
C45 C 0.6343(4) 0.42068(12) 0.8077(3) 0.0438(10) Uani 1 1 d . . .
H45A H 0.6418 0.4413 0.7684 0.053 Uiso 1 1 calc R . .
C46 C 0.1450(3) 0.36801(14) 1.0344(3) 0.0482(11) Uani 1 1 d . . .
H46A H 0.0874 0.3839 1.0280 0.058 Uiso 1 1 calc R . .
C47 C 0.7332(3) 0.55181(12) 1.0965(3) 0.0480(12) Uani 1 1 d . . .
H47A H 0.7701 0.5737 1.0854 0.058 Uiso 1 1 calc R . .
C48 C 0.8707(3) 0.41224(11) 1.0680(3) 0.0324(8) Uani 1 1 d . . .
H48A H 0.9140 0.4030 1.0226 0.039 Uiso 1 1 calc R . .
H48B H 0.8524 0.4385 1.0530 0.039 Uiso 1 1 calc R . .
C49 C 0.6306(4) 0.29090(13) 1.6160(3) 0.0491(11) Uani 1 1 d . . .
H49A H 0.6410 0.2890 1.6815 0.059 Uiso 1 1 calc R . .
C50 C 0.6609(4) 0.26837(12) 1.4689(3) 0.0507(12) Uani 1 1 d . . .
H50A H 0.6909 0.2505 1.4326 0.061 Uiso 1 1 calc R . .
C51 C 0.9896(3) 0.38645(13) 1.3813(3) 0.0448(10) Uani 1 1 d . . .
H51A H 1.0257 0.4074 1.3626 0.054 Uiso 1 1 calc R . .
C52 C 0.6211(3) 0.51888(10) 1.1848(3) 0.0370(9) Uani 1 1 d . . .
H52A H 0.5813 0.5186 1.2344 0.044 Uiso 1 1 calc R . .
C53 C 1.0341(4) 0.36291(15) 1.4506(3) 0.0568(13) Uani 1 1 d . . .
H53A H 1.1021 0.3673 1.4776 0.068 Uiso 1 1 calc R . .
C54 C 0.3323(3) 0.25710(10) 1.2825(3) 0.0379(9) Uani 1 1 d . . .
H54A H 0.2736 0.2646 1.3084 0.045 Uiso 1 1 calc R . .
C55 C 0.8385(3) 0.45795(12) 1.4034(3) 0.0431(10) Uani 1 1 d . . .
H55A H 0.8247 0.4359 1.4355 0.052 Uiso 1 1 calc R . .
C56 C 0.5603(3) 0.39471(13) 0.7824(3) 0.0438(10) Uani 1 1 d . . .
H56A H 0.5160 0.3976 0.7262 0.053 Uiso 1 1 calc R . .
C57 C 0.7578(3) 0.31028(11) 1.1253(3) 0.0427(10) Uani 1 1 d . . .
H57A H 0.7089 0.3184 1.1629 0.051 Uiso 1 1 calc R . .
C58 C 0.7862(4) 0.27295(12) 1.1265(4) 0.0584(13) Uani 1 1 d . . .
H58A H 0.7559 0.2555 1.1636 0.070 Uiso 1 1 calc R . .
C59 C 0.8717(4) 0.32354(13) 1.0165(3) 0.0530(12) Uani 1 1 d . . .
H59A H 0.9006 0.3406 0.9775 0.064 Uiso 1 1 calc R . .
C60 C 0.5028(4) 0.23427(12) 1.2068(3) 0.0518(12) Uani 1 1 d . . .
H60A H 0.5612 0.2266 1.1805 0.062 Uiso 1 1 calc R . .
C61 C 0.8472(4) 0.49177(16) 1.4502(4) 0.0646(15) Uani 1 1 d . . .
H61A H 0.8394 0.4931 1.5140 0.078 Uiso 1 1 calc R . .
C62 C 0.9262(3) 0.40948(13) 1.1643(3) 0.0400(10) Uani 1 1 d . . .
H62A H 0.9753 0.4303 1.1753 0.048 Uiso 1 1 calc R . .
H62B H 0.9646 0.3858 1.1712 0.048 Uiso 1 1 calc R . .
C63 C 0.2796(3) 0.34158(10) 1.3319(2) 0.0270(8) Uani 1 1 d . . .
H63A H 0.2512 0.3671 1.3251 0.032 Uiso 1 1 calc R . .
H63B H 0.2226 0.3236 1.3265 0.032 Uiso 1 1 calc R . .
C64 C 0.8700(4) 0.48810(12) 1.2636(4) 0.0585(14) Uani 1 1 d . . .
H64A H 0.8781 0.4870 1.1999 0.070 Uiso 1 1 calc R . .
C66 C 0.6749(4) 0.26544(13) 1.5634(3) 0.0530(12) Uani 1 1 d . . .
H66A H 0.7152 0.2458 1.5926 0.064 Uiso 1 1 calc R . .
C68 C 0.3594(4) 0.21946(12) 1.2819(3) 0.0535(12) Uani 1 1 d . . .
H68A H 0.3189 0.2014 1.3075 0.064 Uiso 1 1 calc R . .
C69 C 0.3436(3) 0.33749(10) 1.4255(2) 0.0285(8) Uani 1 1 d . . .
H69A H 0.3493 0.3108 1.4427 0.034 Uiso 1 1 calc R . .
H69B H 0.3106 0.3507 1.4731 0.034 Uiso 1 1 calc R . .
C70 C 0.8586(5) 0.26161(14) 1.0734(4) 0.0687(16) Uani 1 1 d . . .
H70A H 0.8788 0.2362 1.0740 0.082 Uiso 1 1 calc R . .
C71 C 0.6746(4) 0.55079(11) 1.1674(3) 0.0488(11) Uani 1 1 d . . .
H71A H 0.6707 0.5722 1.2051 0.059 Uiso 1 1 calc R . .
C72 C 0.8843(4) 0.32625(14) 1.4389(4) 0.0586(13) Uani 1 1 d . . .
H72A H 0.8481 0.3056 1.4591 0.070 Uiso 1 1 calc R . .
C73 C 0.9816(4) 0.33354(15) 1.4807(4) 0.0627(14) Uani 1 1 d . . .
H73A H 1.0118 0.3183 1.5301 0.075 Uiso 1 1 calc R . .
C74 C 0.9020(5) 0.28663(15) 1.0195(4) 0.0699(16) Uani 1 1 d . . .
H74A H 0.9530 0.2786 0.9839 0.084 Uiso 1 1 calc R . .
C75 C 0.8782(5) 0.52143(15) 1.3097(5) 0.0811(19) Uani 1 1 d . . .
H75A H 0.8917 0.5435 1.2774 0.097 Uiso 1 1 calc R . .
C76 C 0.4438(4) 0.20841(12) 1.2447(4) 0.0564(13) Uani 1 1 d . . .
H76A H 0.4618 0.1828 1.2450 0.068 Uiso 1 1 calc R . .
C80 C 0.8673(4) 0.52336(16) 1.4020(5) 0.080(2) Uani 1 1 d . . .
H80A H 0.8737 0.5467 1.4329 0.096 Uiso 1 1 calc R . .
F1 F 0.3621(2) 0.33028(11) 0.6634(2) 0.0820(10) Uani 1 1 d . . .
F2 F 0.2970(2) 0.36295(7) 0.77410(17) 0.0557(7) Uani 1 1 d . . .
F3 F 0.2543(3) 0.30305(7) 0.74830(17) 0.0690(9) Uani 1 1 d . . .
F4 F 0.1404(2) 0.34737(9) 0.7082(2) 0.0747(9) Uani 1 1 d . . .
F5 F 0.20647(18) 0.31530(7) 0.59831(15) 0.0465(6) Uani 1 1 d . . .
F6 F 0.2472(3) 0.37510(8) 0.6225(2) 0.0767(10) Uani 1 1 d . . .
C81 C 0.9259(9) 0.4079(3) 1.6991(7) 0.096(3) Uani 0.679(4) 1 d PU A 1
H81A H 0.9106 0.4346 1.6870 0.115 Uiso 0.679(4) 1 calc PR A 1
H81B H 0.9847 0.4011 1.6672 0.115 Uiso 0.679(4) 1 calc PR A 1
C82 C 0.9827(9) 0.2566(4) 1.2983(11) 0.101(3) Uani 0.679(4) 1 d PU A 1
H82A H 0.9642 0.2357 1.2553 0.121 Uiso 0.679(4) 1 calc PR A 1
H82B H 0.9205 0.2658 1.3215 0.121 Uiso 0.679(4) 1 calc PR A 1
Cl3 Cl 1.04090(18) 0.29287(7) 1.2418(2) 0.0738(8) Uani 0.679(4) 1 d PU A 1
Cl4 Cl 1.0742(3) 0.24198(9) 1.3924(2) 0.1182(13) Uani 0.679(4) 1 d PU A 1
Cl1 Cl 0.9573(4) 0.40083(13) 1.8189(3) 0.0725(10) Uani 0.679(4) 1 d PU A 1
Cl2 Cl 0.8238(3) 0.38168(10) 1.6560(3) 0.1141(14) Uani 0.679(4) 1 d PU A 1
F7 F 0.1375(6) 0.4538(3) 1.1835(7) 0.128(3) Uani 0.679(4) 1 d PU A 1
F8 F 0.2882(4) 0.43275(13) 1.2564(6) 0.0932(19) Uani 0.679(4) 1 d PU A 1
F9 F 0.1676(8) 0.4461(3) 1.3382(8) 0.156(4) Uani 0.679(4) 1 d PU A 1
F10 F 0.3017(7) 0.4820(2) 1.3401(6) 0.111(3) Uani 0.679(4) 1 d PU A 1
F11 F 0.1472(9) 0.5001(4) 1.2834(8) 0.150(4) Uani 0.679(4) 1 d PU A 1
F12 F 0.2715(7) 0.4901(3) 1.1906(5) 0.092(3) Uani 0.679(4) 1 d PU A 1
C81' C 0.8812(17) 0.4221(7) 1.7286(13) 0.086(5) Uani 0.321(4) 1 d PU A 2
H81C H 0.8137 0.4175 1.7482 0.103 Uiso 0.321(4) 1 calc PR A 2
H81D H 0.8834 0.4488 1.7117 0.103 Uiso 0.321(4) 1 calc PR A 2
C82' C 0.952(3) 0.2466(10) 1.322(3) 0.124(5) Uani 0.321(4) 1 d PU A 2
H82C H 0.8885 0.2613 1.3183 0.148 Uiso 0.321(4) 1 calc PR A 2
H82D H 0.9402 0.2244 1.2812 0.148 Uiso 0.321(4) 1 calc PR A 2
Cl3' Cl 1.0497(8) 0.2728(3) 1.2936(8) 0.151(3) Uani 0.321(4) 1 d PU A 2
Cl4' Cl 0.9987(9) 0.23394(19) 1.4381(8) 0.155(3) Uani 0.321(4) 1 d PU A 2
Cl1' Cl 0.9720(13) 0.4149(4) 1.8244(11) 0.149(6) Uani 0.321(4) 1 d PU A 2
Cl2' Cl 0.8881(8) 0.3963(3) 1.6288(5) 0.124(3) Uani 0.321(4) 1 d PU A 2
F7' F 0.1150(11) 0.4783(5) 1.1897(14) 0.109(5) Uani 0.321(4) 1 d PU A 2
F8' F 0.2590(9) 0.4455(4) 1.1784(9) 0.083(3) Uani 0.321(4) 1 d PU A 2
F9' F 0.1623(12) 0.4307(4) 1.2847(14) 0.101(4) Uani 0.321(4) 1 d PU A 2
F10' F 0.3157(11) 0.4613(5) 1.3220(10) 0.093(4) Uani 0.321(4) 1 d PU A 2
F11' F 0.1805(18) 0.4958(7) 1.3270(15) 0.126(6) Uani 0.321(4) 1 d PU A 2
F12' F 0.2638(17) 0.5022(5) 1.2232(14) 0.102(6) Uani 0.321(4) 1 d PU A 2

loop_
_atom_site_aniso_label
_atom_site_aniso_U_11
_atom_site_aniso_U_22
_atom_site_aniso_U_33
_atom_site_aniso_U_23
_atom_site_aniso_U_13
_atom_site_aniso_U_12
N1 0.0238(15) 0.0157(14) 0.0235(14) 0.0033(11) 0.0016(12) 0.0000(11)
Ni1 0.0174(2) 0.0208(2) 0.0168(2) 0.00057(16) 0.00015(16) -0.00192(16)
Ni2 0.0199(2) 0.0154(2) 0.0165(2) 0.00018(16) 0.00180(16) -0.00149(16)
S1 0.0220(4) 0.0198(4) 0.0174(4) -0.0009(3) 0.0012(3) -0.0025(3)
S2 0.0198(4) 0.0175(4) 0.0174(4) 0.0004(3) 0.0011(3) -0.0017(3)
P1 0.0222(4) 0.0235(4) 0.0214(4) -0.0005(4) 0.0028(3) -0.0006(4)
P2 0.0217(5) 0.0385(5) 0.0225(5) 0.0003(4) -0.0014(4) -0.0054(4)
P3 0.0216(4) 0.0186(4) 0.0213(4) -0.0006(3) 0.0018(3) -0.0032(3)
P4 0.0251(5) 0.0198(4) 0.0174(4) 0.0014(3) 0.0021(3) -0.0003(3)
P5 0.0373(6) 0.0326(5) 0.0262(5) 0.0005(4) 0.0037(4) -0.0075(4)
P6 0.0373(6) 0.0519(7) 0.0710(9) -0.0138(6) 0.0122(6) -0.0126(5)
C8 0.0244(18) 0.0230(18) 0.0238(18) 0.0059(14) -0.0057(14) 0.0004(14)
C9 0.033(2) 0.0278(19) 0.0304(19) -0.0055(16) -0.0038(16) 0.0072(16)
C11 0.038(2) 0.031(2) 0.0248(18) -0.0016(15) 0.0055(16) -0.0022(16)
C12 0.0203(17) 0.0244(18) 0.0245(17) 0.0032(14) -0.0030(14) 0.0010(14)
C14 0.0259(18) 0.0169(16) 0.0322(19) 0.0004(14) 0.0062(15) 0.0030(14)
C17 0.0277(19) 0.0207(17) 0.0261(18) 0.0046(14) 0.0017(15) -0.0002(14)
C18 0.0276(18) 0.0185(16) 0.0236(17) 0.0001(14) -0.0006(14) -0.0103(14)
C20 0.034(2) 0.0155(16) 0.0270(18) -0.0021(14) 0.0076(15) 0.0003(14)
C21 0.038(2) 0.0238(18) 0.0187(17) 0.0018(14) 0.0045(15) 0.0035(15)
C22 0.035(2) 0.0205(17) 0.0157(16) 0.0024(13) 0.0051(14) 0.0026(15)
C23 0.026(2) 0.038(2) 0.037(2) -0.0034(17) -0.0110(16) -0.0091(16)
C24 0.032(2) 0.046(2) 0.032(2) 0.0009(18) 0.0016(17) 0.0010(18)
C25 0.051(2) 0.029(2) 0.0202(18) -0.0009(15) 0.0029(17) -0.0047(18)
C26 0.032(2) 0.0194(17) 0.0275(18) -0.0003(14) -0.0063(15) -0.0036(15)
C27 0.043(2) 0.0253(19) 0.030(2) 0.0005(16) 0.0035(17) 0.0000(16)
C28 0.0257(19) 0.048(2) 0.028(2) -0.0048(17) -0.0035(16) 0.0083(17)
C29 0.042(2) 0.032(2) 0.034(2) 0.0001(17) 0.0012(18) 0.0095(18)
C30 0.074(3) 0.0220(19) 0.025(2) -0.0029(16) 0.007(2) 0.004(2)
C31 0.0285(19) 0.0260(19) 0.032(2) 0.0085(15) -0.0010(16) -0.0007(15)
C32 0.0302(19) 0.0300(19) 0.0200(17) -0.0003(14) 0.0061(15) 0.0032(15)
C33 0.047(3) 0.051(3) 0.028(2) 0.0099(19) -0.0093(18) -0.015(2)
C34 0.0283(19) 0.0155(16) 0.0320(19) 0.0082(14) -0.0012(15) -0.0015(14)
C35 0.040(2) 0.034(2) 0.029(2) -0.0005(16) 0.0055(17) -0.0031(17)
C36 0.038(2) 0.032(2) 0.0284(19) 0.0024(16) 0.0065(17) 0.0050(17)
C38 0.061(3) 0.032(2) 0.041(2) -0.0002(18) 0.013(2) 0.020(2)
C39 0.041(2) 0.032(2) 0.032(2) 0.0073(17) 0.0032(17) 0.0063(17)
C40 0.041(2) 0.025(2) 0.051(3) -0.0075(18) 0.0018(19) 0.0005(17)
C41 0.061(3) 0.030(2) 0.0247(19) -0.0014(16) -0.0006(19) -0.0120(19)
C42 0.036(2) 0.040(2) 0.048(2) 0.006(2) -0.0057(19) 0.0019(18)
C43 0.042(2) 0.051(3) 0.028(2) -0.0073(19) -0.0033(18) -0.005(2)
C44 0.033(2) 0.042(2) 0.043(2) 0.0202(19) 0.0022(18) -0.0055(18)
C45 0.062(3) 0.044(2) 0.024(2) 0.0081(18) 0.0014(19) 0.003(2)
C46 0.034(2) 0.066(3) 0.043(3) 0.014(2) -0.0014(19) 0.004(2)
C47 0.045(3) 0.030(2) 0.066(3) 0.018(2) -0.007(2) -0.0162(19)
C48 0.0252(19) 0.039(2) 0.034(2) -0.0003(17) 0.0073(16) -0.0059(16)
C49 0.058(3) 0.051(3) 0.037(2) 0.021(2) 0.001(2) 0.015(2)
C50 0.055(3) 0.037(2) 0.060(3) 0.001(2) 0.006(2) 0.019(2)
C51 0.032(2) 0.055(3) 0.044(2) 0.001(2) -0.0083(19) 0.0004(19)
C52 0.047(2) 0.0211(19) 0.043(2) 0.0019(17) 0.0068(19) -0.0019(17)
C53 0.038(3) 0.077(4) 0.049(3) 0.004(3) -0.018(2) 0.015(2)
C54 0.043(2) 0.027(2) 0.041(2) 0.0047(17) -0.0014(19) -0.0046(17)
C55 0.035(2) 0.045(2) 0.047(3) -0.014(2) -0.0031(19) -0.0098(19)
C56 0.049(3) 0.058(3) 0.0220(19) -0.0004(19) -0.0056(18) 0.005(2)
C57 0.039(2) 0.029(2) 0.059(3) 0.0015(19) 0.002(2) 0.0044(18)
C58 0.063(3) 0.029(2) 0.081(4) 0.006(2) 0.002(3) 0.006(2)
C59 0.067(3) 0.050(3) 0.045(3) -0.003(2) 0.018(2) 0.022(2)
C60 0.048(3) 0.035(2) 0.069(3) -0.012(2) -0.004(2) 0.011(2)
C61 0.051(3) 0.066(4) 0.074(4) -0.033(3) -0.006(3) -0.003(3)
C62 0.027(2) 0.056(3) 0.038(2) 0.0001(19) 0.0052(17) -0.0060(18)
C63 0.0244(18) 0.0282(19) 0.0287(19) 0.0029(15) 0.0053(15) -0.0045(15)
C64 0.068(3) 0.039(3) 0.060(3) 0.009(2) -0.025(3) -0.023(2)
C66 0.060(3) 0.044(3) 0.054(3) 0.019(2) 0.003(2) 0.023(2)
C68 0.072(3) 0.025(2) 0.060(3) 0.012(2) -0.005(3) -0.011(2)
C69 0.031(2) 0.0263(19) 0.0289(19) 0.0027(15) 0.0070(15) -0.0041(15)
C70 0.094(4) 0.035(3) 0.071(4) -0.012(3) -0.010(3) 0.028(3)
C71 0.058(3) 0.021(2) 0.065(3) -0.001(2) -0.001(2) -0.0099(19)
C72 0.054(3) 0.051(3) 0.067(3) 0.024(3) -0.006(2) 0.005(2)
C73 0.059(3) 0.063(3) 0.061(3) 0.022(3) -0.013(3) 0.015(3)
C74 0.093(4) 0.062(3) 0.057(3) -0.010(3) 0.015(3) 0.042(3)
C75 0.089(4) 0.042(3) 0.099(5) 0.007(3) -0.035(4) -0.015(3)
C76 0.072(3) 0.020(2) 0.071(3) -0.001(2) -0.014(3) 0.008(2)
C80 0.065(4) 0.045(3) 0.121(6) -0.036(4) -0.024(4) -0.005(3)
F1 0.0363(15) 0.134(3) 0.076(2) -0.033(2) 0.0058(14) -0.0058(17)
F2 0.0830(19) 0.0436(14) 0.0390(14) -0.0094(11) 0.0018(13) -0.0237(13)
F3 0.133(3) 0.0373(14) 0.0326(13) 0.0005(11) -0.0047(15) -0.0098(16)
F4 0.0529(17) 0.088(2) 0.088(2) -0.0278(18) 0.0277(16) -0.0025(16)
F5 0.0546(15) 0.0507(15) 0.0310(12) -0.0075(11) -0.0071(11) -0.0043(12)
F6 0.130(3) 0.0451(16) 0.0535(17) 0.0146(13) 0.0072(18) -0.0205(17)
C81 0.111(8) 0.112(8) 0.062(6) 0.013(6) 0.002(6) 0.035(6)
C82 0.068(7) 0.084(8) 0.151(9) -0.004(7) 0.019(6) -0.038(5)
Cl3 0.0557(12) 0.0674(15) 0.0908(18) -0.0198(12) -0.0178(12) -0.0082(11)
Cl4 0.148(3) 0.088(2) 0.115(2) 0.0233(17) 0.005(2) 0.034(2)
Cl1 0.075(2) 0.094(2) 0.0480(13) 0.0046(15) 0.0039(13) 0.0301(18)
Cl2 0.075(2) 0.113(2) 0.142(3) -0.026(2) -0.031(2) 0.0313(18)
F7 0.067(4) 0.156(7) 0.151(6) -0.034(6) -0.027(4) -0.041(5)
F8 0.082(4) 0.049(3) 0.156(6) -0.012(3) 0.043(4) -0.006(3)
F9 0.151(6) 0.131(8) 0.213(10) 0.034(6) 0.128(8) -0.019(6)
F10 0.127(6) 0.086(5) 0.105(5) -0.026(4) -0.037(4) -0.019(5)
F11 0.117(7) 0.162(7) 0.168(10) -0.035(8) 0.014(6) 0.083(5)
F12 0.078(4) 0.125(7) 0.071(5) 0.027(4) 0.005(4) -0.009(4)
C81' 0.094(11) 0.112(11) 0.056(9) 0.015(8) 0.024(8) 0.055(9)
C82' 0.105(10) 0.096(10) 0.169(10) -0.010(9) 0.014(9) -0.018(9)
Cl3' 0.130(7) 0.157(8) 0.168(8) -0.043(7) 0.028(6) -0.021(6)
Cl4' 0.196(8) 0.064(4) 0.206(8) 0.022(5) 0.027(7) 0.028(5)
Cl1' 0.119(8) 0.186(13) 0.149(9) 0.085(8) 0.047(7) 0.037(8)
Cl2' 0.136(7) 0.162(7) 0.074(4) 0.005(4) 0.010(4) 0.051(6)
F7' 0.052(6) 0.133(11) 0.133(10) 0.021(10) -0.017(6) 0.020(8)
F8' 0.087(7) 0.087(7) 0.080(7) -0.031(6) 0.030(6) -0.010(6)
F9' 0.086(7) 0.061(8) 0.170(13) 0.015(8) 0.068(9) -0.003(6)
F10' 0.059(6) 0.149(12) 0.070(8) 0.040(9) 0.000(6) 0.006(9)
F11' 0.121(12) 0.145(11) 0.118(12) -0.072(10) 0.036(9) 0.019(10)
F12' 0.122(10) 0.064(8) 0.134(14) -0.010(8) 0.067(10) -0.054(8)

loop_
_atom_type_symbol
_atom_type_description
_atom_type_scat_dispersion_real
_atom_type_scat_dispersion_imag
_atom_type_scat_source
C C 0.0033 0.0016 'International Tables Vol C Tables 4.2.6.8 and 6.1.1.4'
H H 0.0000 0.0000 'International Tables Vol C Tables 4.2.6.8 and 6.1.1.4'
N N 0.0061 0.0033 'International Tables Vol C Tables 4.2.6.8 and 6.1.1.4'
F F 0.0171 0.0103 'International Tables Vol C Tables 4.2.6.8 and 6.1.1.4'
P P 0.1023 0.0942 'International Tables Vol C Tables 4.2.6.8 and 6.1.1.4'
S S 0.1246 0.1234 'International Tables Vol C Tables 4.2.6.8 and 6.1.1.4'
Ni Ni 0.3393 1.1124 'International Tables Vol C Tables 4.2.6.8 and 6.1.1.4'
Cl Cl 0.1484 0.1585 'International Tables Vol C Tables 4.2.6.8 and 6.1.1.4'

loop_
_geom_angle_atom_site_label_1
_geom_angle_atom_site_label_2
_geom_angle_atom_site_label_3
_geom_angle
C34 N1 C14 114.2(3)
C34 N1 C8 111.1(3)
C14 N1 C8 110.2(3)
P2 Ni1 P1 85.51(4)
P2 Ni1 S1 88.41(4)
P1 Ni1 S1 165.64(4)
P2 Ni1 S2 162.69(4)
P1 Ni1 S2 94.09(3)
S1 Ni1 S2 87.86(3)
P3 Ni2 P4 85.57(3)
P3 Ni2 S1 175.84(4)
P4 Ni2 S1 91.20(3)
P3 Ni2 S2 95.45(3)
P4 Ni2 S2 171.99(4)
S1 Ni2 S2 88.11(3)
C20 S1 Ni1 100.25(11)
C20 S1 Ni2 101.60(12)
Ni1 S1 Ni2 92.23(3)
C12 S2 Ni2 108.15(12)
C12 S2 Ni1 105.36(11)
Ni2 S2 Ni1 90.95(3)
C9 P1 C32 103.36(16)
C9 P1 C48 105.48(18)
C32 P1 C48 108.01(17)
C9 P1 Ni1 112.12(13)
C32 P1 Ni1 119.93(12)
C48 P1 Ni1 107.03(13)
C23 P2 C28 102.21(18)
C23 P2 C62 108.65(19)
C28 P2 C62 102.53(18)
C23 P2 Ni1 115.50(13)
C28 P2 Ni1 116.82(13)
C62 P2 Ni1 110.05(13)
C18 P3 C26 104.53(15)
C18 P3 C63 107.50(16)
C26 P3 C63 107.62(17)
C18 P3 Ni2 119.95(11)
C26 P3 Ni2 110.60(12)
C63 P3 Ni2 106.10(12)
C22 P4 C17 105.72(16)
C22 P4 C69 108.82(17)
C17 P4 C69 104.70(16)
C22 P4 Ni2 114.66(11)
C17 P4 Ni2 112.23(12)
C69 P4 Ni2 110.15(12)
F6 P5 F4 90.8(2)
F6 P5 F1 90.4(2)
F4 P5 F1 178.25(19)
F6 P5 F2 91.49(15)
F4 P5 F2 90.49(16)
F1 P5 F2 90.70(16)
F6 P5 F3 178.72(16)
F4 P5 F3 89.13(19)
F1 P5 F3 89.6(2)
F2 P5 F3 89.79(14)
F6 P5 F5 89.36(15)
F4 P5 F5 90.02(15)
F1 P5 F5 88.76(15)
F2 P5 F5 179.00(16)
F3 P5 F5 89.35(14)
F11' P6 F10' 93.4(10)
F11' P6 F12' 83.0(13)
F10' P6 F12' 88.1(12)
F11' P6 F7 116.9(9)
F10' P6 F7 147.6(8)
F12' P6 F7 105.8(9)
F11' P6 F11 28.3(8)
F10' P6 F11 120.0(8)
F12' P6 F11 76.1(10)
F7 P6 F11 92.1(5)
F11' P6 F12 107.4(12)
F10' P6 F12 90.8(6)
F12' P6 F12 24.8(7)
F7 P6 F12 90.6(5)
F11 P6 F12 95.9(6)
F11' P6 F9 71.7(11)
F10' P6 F9 85.1(7)
F12' P6 F9 153.3(8)
F7 P6 F9 93.5(6)
F11 P6 F9 85.1(6)
F12 P6 F9 175.8(6)
F11' P6 F9' 103.7(12)
F10' P6 F9' 97.4(10)
F12' P6 F9' 171.0(10)
F7 P6 F9' 66.0(8)
F11 P6 F9' 107.0(8)
F12 P6 F9' 147.2(7)
F9 P6 F9' 35.2(6)
F11' P6 F10 65.6(9)
F10' P6 F10 30.4(7)
F12' P6 F10 73.5(9)
F7 P6 F10 177.4(5)
F11 P6 F10 90.2(5)
F12 P6 F10 87.8(5)
F9 P6 F10 88.1(6)
F9' P6 F10 114.6(8)
F11' P6 F8 143.1(9)
F10' P6 F8 54.2(7)
F12' P6 F8 109.9(8)
F7 P6 F8 93.4(4)
F11 P6 F8 170.5(5)
F12 P6 F8 91.9(4)
F9 P6 F8 86.7(4)
F9' P6 F8 68.3(6)
F10 P6 F8 84.6(4)
F11' P6 F8' 168.1(12)
F10' P6 F8' 89.5(8)
F12' P6 F8' 85.5(7)
F7 P6 F8' 63.3(5)
F11 P6 F8' 144.0(7)
F12 P6 F8' 60.9(5)
F9 P6 F8' 120.1(6)
F9' P6 F8' 87.3(7)
F10 P6 F8' 114.1(6)
F8 P6 F8' 45.4(5)
F11' P6 F7' 87.5(10)
F10' P6 F7' 173.8(9)
F12' P6 F7' 86.0(11)
F7 P6 F7' 34.2(6)
F11 P6 F7' 60.0(8)
F12 P6 F7' 83.1(7)
F9 P6 F7' 100.9(8)
F9' P6 F7' 88.3(9)
F10 P6 F7' 147.4(8)
F8 P6 F7' 126.7(8)
F8' P6 F7' 88.5(9)
N1 C8 C12 113.8(3)
C59 C9 C57 118.9(4)
C59 C9 P1 121.2(3)
C57 C9 P1 119.8(3)
C43 C11 C32 120.4(4)
C8 C12 S2 113.6(2)
N1 C14 C20 112.2(3)
C29 C17 C39 119.4(3)
C29 C17 P4 119.3(3)
C39 C17 P4 121.1(3)
C24 C18 C27 118.8(3)
C24 C18 P3 121.8(3)
C27 C18 P3 119.3(3)
C14 C20 S1 111.9(2)
C25 C21 C22 120.4(3)
C36 C22 C21 119.7(3)
C36 C22 P4 121.0(3)
C21 C22 P4 118.9(3)
C64 C23 C55 119.6(4)
C64 C23 P2 120.7(3)
C55 C23 P2 119.7(3)
C18 C24 C46 119.9(4)
C30 C25 C21 119.3(4)
C54 C26 C40 119.4(3)
C54 C26 P3 122.2(3)
C40 C26 P3 118.3(3)
C41 C27 C18 120.8(4)
C42 C28 C51 119.8(4)
C42 C28 P2 122.9(3)
C51 C28 P2 117.3(3)
C17 C29 C50 119.8(4)
C38 C30 C25 120.9(4)
C44 C31 C34 121.4(4)
C35 C32 C11 119.1(3)
C35 C32 P1 122.3(3)
C11 C32 P1 118.4(3)
C46 C33 C41 119.5(4)
C52 C34 C31 118.1(3)
C52 C34 N1 122.5(3)
C31 C34 N1 119.3(3)
C32 C35 C45 119.6(4)
C38 C36 C22 119.4(4)
C30 C38 C36 120.4(4)
C49 C39 C17 119.9(4)
C26 C40 C60 120.8(4)
C27 C41 C33 120.1(4)
C28 C42 C72 119.7(4)
C56 C43 C11 120.1(4)
C31 C44 C47 120.3(4)
C56 C45 C35 120.6(4)
C33 C46 C24 120.9(4)
C71 C47 C44 119.0(4)
C62 C48 P1 107.2(3)
C66 C49 C39 120.5(4)
C66 C50 C29 120.5(4)
C53 C51 C28 119.2(4)
C34 C52 C71 120.2(4)
C73 C53 C51 121.0(4)
C26 C54 C68 119.5(4)
C23 C55 C61 120.8(5)
C45 C56 C43 120.1(4)
C9 C57 C58 120.7(4)
C70 C58 C57 119.2(5)
C9 C59 C74 120.4(5)
C76 C60 C40 119.4(4)
C80 C61 C55 118.5(5)
C48 C62 P2 110.2(3)
C69 C63 P3 108.5(2)
C75 C64 C23 119.6(5)
C50 C66 C49 119.9(4)
C76 C68 C54 120.6(4)
C63 C69 P4 110.0(2)
C58 C70 C74 120.5(4)
C47 C71 C52 120.9(4)
C73 C72 C42 120.8(5)
C53 C73 C72 119.5(4)
C70 C74 C59 120.2(5)
C64 C75 C80 120.8(5)
C68 C76 C60 120.3(4)
C61 C80 C75 120.7(5)
Cl2 C81 Cl1 111.2(7)
Cl3 C82 Cl4 106.2(6)
Cl2' C81' Cl1' 119.0(13)
Cl4' C82' Cl3' 101(2)

loop_
_geom_bond_atom_site_label_1
_geom_bond_atom_site_label_2
_geom_bond_distance
N1 C34 1.453(4)
N1 C14 1.472(4)
N1 C8 1.491(4)
Ni1 P2 2.1731(10)
Ni1 P1 2.1756(10)
Ni1 S1 2.2185(9)
Ni1 S2 2.2574(9)
Ni2 P3 2.1754(9)
Ni2 P4 2.1873(9)
Ni2 S1 2.2282(9)
Ni2 S2 2.2378(9)
S1 C20 1.832(3)
S2 C12 1.842(3)
P1 C9 1.815(4)
P1 C32 1.816(3)
P1 C48 1.832(4)
P2 C23 1.822(4)
P2 C28 1.825(4)
P2 C62 1.855(4)
P3 C18 1.806(3)
P3 C26 1.822(3)
P3 C63 1.830(3)
P4 C22 1.802(3)
P4 C17 1.811(3)
P4 C69 1.846(4)
P5 F6 1.575(3)
P5 F4 1.575(3)
P5 F1 1.586(3)
P5 F2 1.587(2)
P5 F3 1.589(3)
P5 F5 1.596(2)
P6 F11' 1.50(2)
P6 F10' 1.510(14)
P6 F12' 1.521(17)
P6 F7 1.527(7)
P6 F11 1.531(10)
P6 F12 1.563(9)
P6 F9 1.571(8)
P6 F9' 1.573(15)
P6 F10 1.588(8)
P6 F8 1.594(5)
P6 F8' 1.620(10)
P6 F7' 1.634(14)
C8 C12 1.517(5)
C9 C59 1.377(6)
C9 C57 1.386(6)
C11 C43 1.381(5)
C11 C32 1.391(5)
C14 C20 1.511(5)
C17 C29 1.387(5)
C17 C39 1.390(5)
C18 C24 1.385(5)
C18 C27 1.388(5)
C21 C25 1.385(5)
C21 C22 1.395(5)
C22 C36 1.393(5)
C23 C64 1.381(6)
C23 C55 1.385(6)
C24 C46 1.387(6)
C25 C30 1.381(6)
C26 C54 1.377(5)
C26 C40 1.385(5)
C27 C41 1.380(5)
C28 C42 1.382(6)
C28 C51 1.398(5)
C29 C50 1.387(6)
C30 C38 1.373(6)
C31 C44 1.375(5)
C31 C34 1.385(5)
C32 C35 1.392(5)
C33 C46 1.370(6)
C33 C41 1.380(6)
C34 C52 1.386(5)
C35 C45 1.390(5)
C36 C38 1.388(6)
C39 C49 1.380(5)
C40 C60 1.385(6)
C42 C72 1.386(6)
C43 C56 1.375(6)
C44 C47 1.378(6)
C45 C56 1.370(6)
C47 C71 1.374(7)
C48 C62 1.501(5)
C49 C66 1.373(6)
C50 C66 1.371(6)
C51 C53 1.389(6)
C52 C71 1.389(5)
C53 C73 1.368(7)
C54 C68 1.398(6)
C55 C61 1.390(6)
C57 C58 1.391(6)
C58 C70 1.374(7)
C59 C74 1.383(7)
C60 C76 1.377(7)
C61 C80 1.378(8)
C63 C69 1.518(5)
C64 C75 1.369(7)
C68 C76 1.366(7)
C70 C74 1.369(8)
C72 C73 1.380(7)
C75 C80 1.375(9)
C81 Cl2 1.702(13)
C81 Cl1 1.760(11)
C82 Cl3 1.770(11)
C82 Cl4 1.789(15)
C81' Cl2' 1.74(2)
C81' Cl1' 1.74(3)
C82' Cl4' 1.79(4)
C82' Cl3' 1.69(3)
